data_4024521
loop_
_publ_author_name
'Teerawut Bootwicha'
'Duanghathai Panichakul'
'Chutima Kuhakarn'
'Samran Prabpai'
'Palangpon Kongsaeree'
'Patoomratana Tuchinda'
'Vichai Reutrakul'
'Manat Pohmakotr'

_publ_section_title
;
Fluoride-Catalyzed Addition of PhSCF2SiMe3 to N-Substituted Cyclic Imides
Followed by Radical Cyclization: General Synthetic Strategy
of gem-Difluoromethylenated 1-Azabicyclic Compounds
;
_journal_name_full 'Journal of Organic Chemistry'
_journal_page_first 3798
_journal_page_last 3805
_journal_paper_doi 10.1021/jo802794u
_journal_volume 74
_journal_year 2009
_chemical_compound_source Synthesis
_chemical_formula_moiety 'C12 H11 F2 N O2 '
_chemical_formula_sum 'C12 H11 F2 N O2'
_chemical_formula_weight 239.221
_chemical_name_systematic
;
 ?
;
_space_group_IT_number 61
_symmetry_cell_setting orthorhombic
_symmetry_space_group_name_Hall '-P 2ac 2ab'
_symmetry_space_group_name_H-M 'P b c a'
_atom_sites_solution_primary direct
_atom_sites_solution_secondary difmap
_cell_angle_alpha 90.00
_cell_angle_beta 90.00
_cell_angle_gamma 90.00
_cell_formula_units_Z 8
_cell_length_a 10.2395(3)
_cell_length_b 8.8488(2)
_cell_length_c 25.3299(7)
_cell_measurement_reflns_used 2574
_cell_measurement_temperature 298
_cell_measurement_theta_max 26.022
_cell_measurement_theta_min 0.998
_cell_volume 2295.07(11)
_computing_cell_refinement 'HKL Scalepack (Otwinowski & Minor 1997)'
_computing_data_collection KappaCCD
_computing_data_reduction 'Denzo and Scalepak (Otwinowski & Minor, 1997)'
_computing_structure_refinement 'SHELXL-97 (Sheldrick, 1997)'
_computing_structure_solution 'SIR97(Cascarano al.,Acta Cryst.,1996,A52,C-79)'
_diffrn_measured_fraction_theta_full 0.987
_diffrn_measured_fraction_theta_max 0.987
_diffrn_measurement_device KappaCCD
_diffrn_measurement_method CCD
_diffrn_orient_matrix_type X=UH
_diffrn_orient_matrix_UB_11 -0.04763
_diffrn_orient_matrix_UB_12 -0.10245
_diffrn_orient_matrix_UB_13 0.00238
_diffrn_orient_matrix_UB_21 -0.00329
_diffrn_orient_matrix_UB_22 -0.00074
_diffrn_orient_matrix_UB_23 -0.09760
_diffrn_orient_matrix_UB_31 0.03578
_diffrn_orient_matrix_UB_32 -0.01666
_diffrn_orient_matrix_UB_33 -0.00108
_diffrn_radiation_source 'fine-focus sealed tube'
_diffrn_radiation_type ' MoK\a'
_diffrn_radiation_wavelength_id all
_diffrn_reflns_limit_h_max 12
_diffrn_reflns_limit_h_min -12
_diffrn_reflns_limit_k_max 10
_diffrn_reflns_limit_k_min -10
_diffrn_reflns_limit_l_max 31
_diffrn_reflns_limit_l_min -31
_diffrn_reflns_number 9448
_diffrn_reflns_theta_full 26.02
_diffrn_reflns_theta_max 26.02
_diffrn_reflns_theta_min 1.61
_exptl_absorpt_coefficient_mu 0.116
_exptl_absorpt_correction_type none
_exptl_crystal_colour Colourless
_exptl_crystal_density_diffrn 1.385
_exptl_crystal_density_method 'not measured'
_exptl_crystal_description Needle
_exptl_crystal_F_000 992
_exptl_crystal_size_max 0.25
_exptl_crystal_size_mid 0.10
_exptl_crystal_size_min 0.10
_refine_diff_density_max 0.133
_refine_diff_density_min -0.118
_refine_diff_density_rms 0.027
_refine_ls_extinction_expression Fc^*^=kFc[1+0.001xFc^2^\l^3^/sin(2\q)]^-1/4^
_refine_ls_extinction_method SHELXL
_refine_ls_goodness_of_fit_ref 1.015
_refine_ls_hydrogen_treatment refxyz
_refine_ls_matrix_type full
_refine_ls_number_parameters 155
_refine_ls_number_reflns 2235
_refine_ls_number_restraints 0
_refine_ls_restrained_S_all 1.015
_refine_ls_R_factor_all 0.0587
_refine_ls_R_factor_gt 0.0417
_refine_ls_shift/su_max 0.007
_refine_ls_shift/su_mean 0.002
_refine_ls_structure_factor_coef Fsqd
_refine_ls_weighting_details 'calc w=1/[\s^2^(Fo^2^)+(0.0644P)^2^+0.3295P] where P=(Fo^2^+2Fc^2^)/3'
_refine_ls_weighting_scheme calc
_refine_ls_wR_factor_gt 0.1085
_refine_ls_wR_factor_ref 0.1202
_reflns_number_gt 1699
_reflns_number_total 2235
_reflns_threshold_expression >2sigma(I)
_cod_data_source_file jo802794u_si_002.cif
_cod_data_source_block trans5a
_cod_depositor_comments
;
The following automatic conversions were performed:
'_symmetry_cell_setting' value 'Orthorhombic' changed to 'orthorhombic'
according to '/home/saulius/struct/CIF-dictionaries/cif_core.dic'
dictionary named 'cif_core.dic' version 2.4.1 from 2010-06-29.

Automatic conversion script
Id: cif_fix_enum 1527 2010-12-29 10:47:43Z saulius 
;
_cod_original_sg_symbol_H-M 'P b c a       '
_cod_original_formula_sum 'C12 H11 F2 N O2 '
_cod_database_code 4024521

loop_
_symmetry_equiv_pos_as_xyz
+X,+Y,+Z
-X,-Y,-Z
'-X+ 1/2,-Y,+Z+ 1/2'
'+X+ 1/2,+Y,-Z+ 1/2'
'+X+ 1/2,-Y+ 1/2,-Z'
'-X+ 1/2,+Y+ 1/2,+Z'
'-X,+Y+ 1/2,-Z+ 1/2'
'+X,-Y+ 1/2,+Z+ 1/2'

loop_
_atom_site_label
_atom_site_type_symbol
_atom_site_fract_x
_atom_site_fract_y
_atom_site_fract_z
_atom_site_U_iso_or_equiv
_atom_site_adp_type
_atom_site_occupancy
_atom_site_symmetry_multiplicity
_atom_site_calc_flag
_atom_site_refinement_flags
_atom_site_disorder_assembly
_atom_site_disorder_group
F1 F 0.48185(11) 0.56075(11) 0.10141(4) 0.0699(4) Uani 1 1 d . . .
N2 N 0.62631(12) 0.72434(15) 0.17835(5) 0.0518(4) Uani 1 1 d . . .
C3 C 0.74922(16) 0.69724(18) 0.16006(6) 0.0533(4) Uani 1 1 d . . .
F4 F 0.32506(10) 0.72270(13) 0.11115(4) 0.0754(4) Uani 1 1 d . . .
C5 C 0.43621(17) 0.6725(2) 0.13398(6) 0.0558(4) Uani 1 1 d . . .
O6 O 0.47927(11) 0.92454(12) 0.15635(5) 0.0629(4) Uani 1 1 d . . .
C7 C 0.54248(16) 0.79418(18) 0.13846(6) 0.0521(4) Uani 1 1 d . . .
O8 O 0.83213(12) 0.62401(16) 0.18380(5) 0.0702(4) Uani 1 1 d . . .
C9 C 0.55469(17) 0.6200(2) 0.21294(6) 0.0626(5) Uani 1 1 d . . .
C10 C 0.41698(16) 0.6133(2) 0.18966(6) 0.0580(4) Uani 1 1 d . . .
C11 C 0.75807(16) 0.76739(18) 0.10709(6) 0.0536(4) Uani 1 1 d . . .
C12 C 0.86378(19) 0.7806(2) 0.07330(7) 0.0668(5) Uani 1 1 d . . .
C13 C 0.63543(16) 0.81936(18) 0.09327(6) 0.0550(4) Uani 1 1 d . . .
C14 C 0.8421(2) 0.8485(2) 0.02482(8) 0.0795(6) Uani 1 1 d . . .
C15 C 0.6146(2) 0.8874(2) 0.04492(7) 0.0748(6) Uani 1 1 d . . .
C16 C 0.7199(3) 0.9003(3) 0.01116(8) 0.0852(7) Uani 1 1 d . . .
C17 C 0.3520(2) 0.4601(2) 0.19318(9) 0.0793(6) Uani 1 1 d . . .
H6 H 0.5326 1.0004 0.1603 0.076 Uiso 1 1 d R . .
H9A H 0.5957 0.5225 0.2121 0.075 Uiso 1 1 d R . .
H9B H 0.5551 0.6580 0.2484 0.075 Uiso 1 1 d R . .
H10 H 0.3613 0.6803 0.2092 0.070 Uiso 1 1 d R . .
H12 H 0.9474 0.7434 0.0845 0.080 Uiso 1 1 d R . .
H14 H 0.9122 0.8585 -0.0001 0.095 Uiso 1 1 d R . .
H15 H 0.5295 0.9246 0.0356 0.090 Uiso 1 1 d R . .
H16 H 0.7062 0.9475 -0.0225 0.102 Uiso 1 1 d R . .
H17A H 0.3433 0.4306 0.2295 0.095 Uiso 1 1 d R . .
H17B H 0.4044 0.3871 0.1748 0.095 Uiso 1 1 d R . .
H17C H 0.2672 0.4654 0.1772 0.095 Uiso 1 1 d R . .

loop_
_atom_site_aniso_label
_atom_site_aniso_U_11
_atom_site_aniso_U_22
_atom_site_aniso_U_33
_atom_site_aniso_U_23
_atom_site_aniso_U_13
_atom_site_aniso_U_12
F1 0.0851(7) 0.0676(6) 0.0571(6) -0.0146(5) 0.0024(5) 0.0032(5)
N2 0.0485(7) 0.0638(8) 0.0431(7) 0.0003(6) 0.0007(6) 0.0016(6)
C3 0.0490(9) 0.0607(9) 0.0501(8) -0.0073(7) -0.0028(7) 0.0013(7)
F4 0.0602(7) 0.0904(8) 0.0756(7) -0.0043(5) -0.0203(5) 0.0052(5)
C5 0.0517(9) 0.0636(10) 0.0520(9) -0.0093(7) -0.0053(7) 0.0064(8)
O6 0.0547(7) 0.0576(7) 0.0765(8) -0.0091(6) 0.0059(6) 0.0069(5)
C7 0.0519(10) 0.0573(9) 0.0470(8) -0.0016(7) -0.0005(7) 0.0080(7)
O8 0.0561(7) 0.0893(9) 0.0651(7) 0.0019(6) -0.0102(6) 0.0136(6)
C9 0.0614(10) 0.0780(11) 0.0483(9) 0.0063(8) -0.0007(8) -0.0089(9)
C10 0.0562(10) 0.0668(10) 0.0511(9) -0.0052(7) 0.0034(8) -0.0043(8)
C11 0.0559(10) 0.0549(8) 0.0499(9) -0.0064(7) 0.0058(7) -0.0010(7)
C12 0.0642(11) 0.0700(11) 0.0663(11) -0.0110(9) 0.0139(9) -0.0046(8)
C13 0.0602(10) 0.0547(9) 0.0502(9) 0.0005(7) 0.0041(8) 0.0043(7)
C14 0.0933(16) 0.0807(13) 0.0644(12) -0.0036(10) 0.0283(11) -0.0120(12)
C15 0.0849(13) 0.0798(12) 0.0597(11) 0.0152(9) 0.0034(10) 0.0121(10)
C16 0.1136(18) 0.0841(14) 0.0580(11) 0.0142(10) 0.0167(12) 0.0028(13)
C17 0.0842(14) 0.0823(13) 0.0716(12) 0.0015(10) 0.0006(10) -0.0192(11)

loop_
_atom_type_symbol
_atom_type_description
_atom_type_scat_dispersion_real
_atom_type_scat_dispersion_imag
_atom_type_scat_source
C C 0.0033 0.0016 'International Tables Vol C Tables 4.2.6.8 and 6.1.1.4'
H H 0.0000 0.0000 'International Tables Vol C Tables 4.2.6.8 and 6.1.1.4'
O O 0.0106 0.0060 'International Tables Vol C Tables 4.2.6.8 and 6.1.1.4'
N N 0.0061 0.0033 'International Tables Vol C Tables 4.2.6.8 and 6.1.1.4'
F F 0.0171 0.0103 'International Tables Vol C Tables 4.2.6.8 and 6.1.1.4'

loop_
_diffrn_radiation_wavelength
0.71073

loop_
_geom_angle_atom_site_label_1
_geom_angle_atom_site_label_2
_geom_angle_atom_site_label_3
_geom_angle
_geom_angle_site_symmetry_1
_geom_angle_site_symmetry_3
_geom_angle_publ_flag
C3 N2 C7 112.44(12) . . ?
C3 N2 C9 123.59(14) . . ?
C7 N2 C9 112.62(13) . . ?
O8 C3 N2 124.49(15) . . ?
O8 C3 C11 128.58(15) . . ?
N2 C3 C11 106.90(14) . . ?
F4 C5 F1 105.48(12) . . ?
F4 C5 C10 113.70(14) . . ?
F1 C5 C10 110.79(14) . . ?
F4 C5 C7 113.44(14) . . ?
F1 C5 C7 107.99(14) . . ?
C10 C5 C7 105.40(13) . . ?
O6 C7 N2 113.35(12) . . ?
O6 C7 C13 114.65(13) . . ?
N2 C7 C13 102.52(12) . . ?
O6 C7 C5 105.93(13) . . ?
N2 C7 C5 99.82(13) . . ?
C13 C7 C5 119.73(13) . . ?
N2 C9 C10 104.75(13) . . ?
C17 C10 C5 114.91(15) . . ?
C17 C10 C9 114.68(15) . . ?
C5 C10 C9 103.02(13) . . ?
C13 C11 C12 121.69(16) . . ?
C13 C11 C3 108.25(14) . . ?
C12 C11 C3 130.03(16) . . ?
C14 C12 C11 117.35(18) . . ?
C15 C13 C11 120.66(16) . . ?
C15 C13 C7 129.86(16) . . ?
C11 C13 C7 109.43(14) . . ?
C16 C14 C12 120.86(18) . . ?
C13 C15 C16 117.6(2) . . ?
C14 C16 C15 121.78(19) . . ?
C7 O6 H6 112.5 . . ?
N2 C9 H9A 109.5 . . ?
C10 C9 H9A 111.1 . . ?
N2 C9 H9B 109.6 . . ?
C10 C9 H9B 112.3 . . ?
H9A C9 H9B 109.5 . . ?
C17 C10 H10 105.2 . . ?
C5 C10 H10 110.0 . . ?
C9 C10 H10 109.0 . . ?
C14 C12 H12 123.5 . . ?
C11 C12 H12 119.1 . . ?
C16 C14 H14 118.9 . . ?
C12 C14 H14 120.2 . . ?
C13 C15 H15 120.4 . . ?
C16 C15 H15 121.9 . . ?
C14 C16 H16 120.1 . . ?
C15 C16 H16 118.1 . . ?
C10 C17 H17A 110.0 . . ?
C10 C17 H17B 109.2 . . ?
H17A C17 H17B 109.5 . . ?
C10 C17 H17C 109.3 . . ?
H17A C17 H17C 109.5 . . ?
H17B C17 H17C 109.5 . . ?

loop_
_geom_bond_atom_site_label_1
_geom_bond_atom_site_label_2
_geom_bond_distance
_geom_bond_site_symmetry_2
_geom_bond_publ_flag
F1 C5 1.3700(19) . ?
N2 C3 1.362(2) . ?
N2 C7 1.4627(19) . ?
N2 C9 1.469(2) . ?
C3 O8 1.2256(19) . ?
C3 C11 1.481(2) . ?
F4 C5 1.3517(19) . ?
C5 C10 1.517(2) . ?
C5 C7 1.535(2) . ?
O6 C7 1.3982(18) . ?
C7 C13 1.505(2) . ?
C9 C10 1.530(2) . ?
C10 C17 1.512(3) . ?
C11 C13 1.382(2) . ?
C11 C12 1.385(2) . ?
C12 C14 1.385(3) . ?
C13 C15 1.381(2) . ?
C14 C16 1.376(3) . ?
C15 C16 1.381(3) . ?
O6 H6 0.8710 . ?
C9 H9A 0.9600 . ?
C9 H9B 0.9599 . ?
C10 H10 0.9600 . ?
C12 H12 0.9602 . ?
C14 H14 0.9599 . ?
C15 H15 0.9600 . ?
C16 H16 0.9599 . ?
C17 H17A 0.9600 . ?
C17 H17B 0.9600 . ?
C17 H17C 0.9600 . ?
